data_7040283
loop_
_publ_author_name
'Esmieu, C.'
'Berggren, G.'

_publ_section_title
;
 Characterization of a monocyanide model of FeFe hydrogenases -
 highlighting the importance of the bridgehead nitrogen for catalysis.
;
_journal_issue 48
_journal_name_full 'Dalton transactions (Cambridge, England : 2003)'
_journal_page_first 19242
_journal_page_last 19248
_journal_paper_doi 10.1039/c6dt02061e
_journal_volume 45
_journal_year 2016
_chemical_formula_moiety 'C8 H5 Fe2 N2 O5 S2, C8 H20 N'
_chemical_formula_sum 'C16 H25 Fe2 N3 O5 S2'
_chemical_formula_weight 515.21
_space_group_crystal_system monoclinic
_space_group_IT_number 14
_space_group_name_Hall '-P 2ybc'
_space_group_name_H-M_alt 'P 1 21/c 1'
_symmetry_space_group_name_Hall '-P 2ybc'
_symmetry_space_group_name_H-M 'P 1 21/c 1'
_atom_sites_solution_hydrogens geom
_audit_creation_method SHELXL-2014/7
_audit_update_record
;
2016-05-10 deposited with the CCDC.
2016-08-11 downloaded from the CCDC.
;
_cell_angle_alpha 90
_cell_angle_beta 91.440(2)
_cell_angle_gamma 90
_cell_formula_units_Z 4
_cell_length_a 14.6311(5)
_cell_length_b 10.8642(4)
_cell_length_c 13.8535(4)
_cell_measurement_temperature 100(2)
_cell_volume 2201.39(13)
_computing_cell_refinement 'SAINT V7.68A(Bruker AXS, 2012)'
_computing_data_collection 'APEX2  (Bruker AXS, 2012)'
_computing_data_reduction 'SAINT V7.68A(Bruker AXS, 2012)'
_computing_molecular_graphics ' ORTEP for Windows (Farugia, 1997)'
_computing_structure_refinement 'SHELXL-2014/7 (Sheldrick, 2014)'
_diffrn_ambient_temperature 100(2)
_diffrn_measured_fraction_theta_full 0.999
_diffrn_measured_fraction_theta_max 0.961
_diffrn_measurement_device_type ' Bruker D8 with APEX-II CCD'
_diffrn_measurement_method '\w -scans'
_diffrn_radiation_monochromator graphite'
_diffrn_radiation_source 'fine-focus sealed tube'
_diffrn_radiation_type MoK\a
_diffrn_radiation_wavelength 0.71073
_diffrn_reflns_av_R_equivalents 0.0608
_diffrn_reflns_av_unetI/netI 0.0575
_diffrn_reflns_Laue_measured_fraction_full 0.999
_diffrn_reflns_Laue_measured_fraction_max 0.961
_diffrn_reflns_limit_h_max 18
_diffrn_reflns_limit_h_min -15
_diffrn_reflns_limit_k_max 13
_diffrn_reflns_limit_k_min -13
_diffrn_reflns_limit_l_max 17
_diffrn_reflns_limit_l_min -14
_diffrn_reflns_number 17828
_diffrn_reflns_point_group_measured_fraction_full 0.999
_diffrn_reflns_point_group_measured_fraction_max 0.961
_diffrn_reflns_theta_full 25.242
_diffrn_reflns_theta_max 27.348
_diffrn_reflns_theta_min 2.335
_exptl_absorpt_coefficient_mu 1.538
_exptl_absorpt_correction_T_max 0.7455
_exptl_absorpt_correction_T_min 0.5857
_exptl_absorpt_correction_type multi-scan
_exptl_absorpt_process_details 'SADABS Sheldrick, 1996)'
_exptl_crystal_colour orange
_exptl_crystal_density_diffrn 1.555
_exptl_crystal_description plate
_exptl_crystal_F_000 1064
_exptl_crystal_size_max 0.2
_exptl_crystal_size_mid 0.12
_exptl_crystal_size_min 0.08
_refine_diff_density_max 1.237
_refine_diff_density_min -0.895
_refine_diff_density_rms 0.090
_refine_ls_extinction_method none
_refine_ls_goodness_of_fit_ref 1.053
_refine_ls_hydrogen_treatment constr
_refine_ls_matrix_type full
_refine_ls_number_parameters 317
_refine_ls_number_reflns 4785
_refine_ls_number_restraints 0
_refine_ls_restrained_S_all 1.053
_refine_ls_R_factor_all 0.0703
_refine_ls_R_factor_gt 0.0488
_refine_ls_shift/su_max 0.000
_refine_ls_shift/su_mean 0.000
_refine_ls_structure_factor_coef Fsqd
_refine_ls_weighting_details 'w=1/[\s^2^(Fo^2^)+(0.0494P)^2^+2.7603P] where P=(Fo^2^+2Fc^2^)/3'
_refine_ls_weighting_scheme calc
_refine_ls_wR_factor_gt 0.1143
_refine_ls_wR_factor_ref 0.1280
_reflns_Friedel_coverage 0.000
_reflns_number_gt 3585
_reflns_number_total 4785
_reflns_threshold_expression 'I > 2\s(I)'
_cod_data_source_file c6dt02061e2.cif
_cod_data_source_block shelx
_cod_depositor_comments 'Adding full bibliography for 7040283.cif.'
_cod_database_code 7040283
_shelx_shelxl_version_number 2014/7
_shelx_space_group_comment
;
The symmetry employed for this shelxl refinement is uniquely defined
by the following loop, which should always be used as a source of
symmetry information in preference to the above space-group names.
They are only intended as comments.
;
_exptl_absorpt_special_details
;
X-ray crystallographic data for I were collected from a single crystal
sample, which was mounted on a loop fiber. Data were collected using
a Bruker smart diffractometer equiped with an APEX II CCD Detector,
a graphite monochromator. The crystal-to-detector distance was 
5.0 cm, and the data collection was carried out in 512 x 512 pixel mode.
;

loop_
_space_group_symop_operation_xyz
'x, y, z'
'-x, y+1/2, -z+1/2'
'-x, -y, -z'
'x, -y-1/2, z-1/2'

loop_
_atom_site_label
_atom_site_type_symbol
_atom_site_fract_x
_atom_site_fract_y
_atom_site_fract_z
_atom_site_U_iso_or_equiv
_atom_site_adp_type
_atom_site_occupancy
_atom_site_site_symmetry_order
_atom_site_calc_flag
_atom_site_refinement_flags_posn
_atom_site_refinement_flags_adp
_atom_site_refinement_flags_occupancy
_atom_site_disorder_assembly
_atom_site_disorder_group
C2 C 0.3657(3) 0.1310(4) 0.0673(3) 0.0480(10) Uani 1 1 d . . . . .
O2 O 0.3419(3) 0.2060(3) 0.0135(2) 0.0688(10) Uani 1 1 d . . . . .
C13 C 0.1782(2) -0.0576(3) 0.2058(2) 0.0285(8) Uani 1 1 d . . . . .
N2 N 0.1226(2) -0.1178(3) 0.1685(2) 0.0353(7) Uani 1 1 d . . . . .
C1 C 0.9327(3) -0.0074(4) 0.2678(3) 0.0319(12) Uani 0.728(5) 1 d . . P A 1
H1A H 0.9841 -0.0373 0.2291 0.038 Uiso 0.728(5) 1 calc R U P A 1
H1B H 0.9016 -0.0802 0.2948 0.038 Uiso 0.728(5) 1 calc R U P A 1
C7 C 0.9699(9) 0.0699(8) 0.3491(8) 0.039(2) Uani 0.728(5) 1 d . . P A 1
H7A H 1.0125 0.0208 0.3890 0.059 Uiso 0.728(5) 1 calc R U P A 1
H7B H 1.0020 0.1411 0.3230 0.059 Uiso 0.728(5) 1 calc R U P A 1
H7C H 0.9195 0.0983 0.3887 0.059 Uiso 0.728(5) 1 calc R U P A 1
C1B C 0.9416(8) 0.1134(11) 0.2817(8) 0.023(3) Uani 0.272(5) 1 d . . P A 2
H1B1 H 0.9963 0.1398 0.2465 0.027 Uiso 0.272(5) 1 calc R U P A 2
H1B2 H 0.9153 0.1878 0.3117 0.027 Uiso 0.272(5) 1 calc R U P A 2
C7B C 0.973(2) 0.025(2) 0.363(2) 0.033(6) Uani 0.272(5) 1 d . . P A 2
H7B1 H 1.0175 0.0669 0.4060 0.050 Uiso 0.272(5) 1 calc R U P A 2
H7B2 H 0.9200 0.0002 0.4007 0.050 Uiso 0.272(5) 1 calc R U P A 2
H7B3 H 1.0012 -0.0480 0.3353 0.050 Uiso 0.272(5) 1 calc R U P A 2
C3 C 0.7876(3) 0.1129(5) 0.2515(4) 0.0352(13) Uani 0.728(5) 1 d . . P A 1
H3A H 0.7436 0.1434 0.2015 0.042 Uiso 0.728(5) 1 calc R U P A 1
H3B H 0.8084 0.1846 0.2904 0.042 Uiso 0.728(5) 1 calc R U P A 1
C4 C 0.7387(4) 0.0245(6) 0.3164(5) 0.0438(14) Uani 0.728(5) 1 d . . P A 1
H4A H 0.6869 0.0665 0.3457 0.066 Uiso 0.728(5) 1 calc R U P A 1
H4B H 0.7162 -0.0458 0.2783 0.066 Uiso 0.728(5) 1 calc R U P A 1
H4C H 0.7810 -0.0046 0.3673 0.066 Uiso 0.728(5) 1 calc R U P A 1
C3B C 0.7887(9) 0.0134(11) 0.2767(10) 0.027(3) Uani 0.272(5) 1 d . . P A 2
H3B1 H 0.7389 -0.0240 0.2369 0.032 Uiso 0.272(5) 1 calc R U P A 2
H3B2 H 0.8158 -0.0532 0.3168 0.032 Uiso 0.272(5) 1 calc R U P A 2
C4B C 0.7453(9) 0.1050(14) 0.3445(10) 0.032(3) Uani 0.272(5) 1 d . . P A 2
H4B1 H 0.7000 0.0628 0.3835 0.048 Uiso 0.272(5) 1 calc R U P A 2
H4B2 H 0.7926 0.1410 0.3871 0.048 Uiso 0.272(5) 1 calc R U P A 2
H4B3 H 0.7152 0.1704 0.3067 0.048 Uiso 0.272(5) 1 calc R U P A 2
C6 C 0.8307(4) -0.0352(5) 0.1253(4) 0.0348(13) Uani 0.728(5) 1 d . . P A 1
H6A H 0.8026 -0.1049 0.1597 0.042 Uiso 0.728(5) 1 calc R U P A 1
H6B H 0.7816 0.0053 0.0865 0.042 Uiso 0.728(5) 1 calc R U P A 1
C5 C 0.8993(5) -0.0876(6) 0.0562(4) 0.0424(15) Uani 0.728(5) 1 d . . P A 1
H5A H 0.8684 -0.1451 0.0117 0.064 Uiso 0.728(5) 1 calc R U P A 1
H5B H 0.9265 -0.0205 0.0193 0.064 Uiso 0.728(5) 1 calc R U P A 1
H5C H 0.9476 -0.1311 0.0928 0.064 Uiso 0.728(5) 1 calc R U P A 1
C6B C 0.9031(10) -0.0395(12) 0.1531(9) 0.033(3) Uani 0.272(5) 1 d . . P A 2
H6B1 H 0.9188 -0.1059 0.1996 0.040 Uiso 0.272(5) 1 calc R U P A 2
H6B2 H 0.9603 -0.0132 0.1225 0.040 Uiso 0.272(5) 1 calc R U P A 2
C5B C 0.8397(14) -0.0896(15) 0.0774(12) 0.042(4) Uani 0.272(5) 1 d . . P A 2
H5B1 H 0.8689 -0.1589 0.0450 0.064 Uiso 0.272(5) 1 calc R U P A 2
H5B2 H 0.7834 -0.1179 0.1073 0.064 Uiso 0.272(5) 1 calc R U P A 2
H5B3 H 0.8249 -0.0251 0.0301 0.064 Uiso 0.272(5) 1 calc R U P A 2
C8 C 0.9196(4) 0.1603(5) 0.1494(3) 0.0354(13) Uani 0.728(5) 1 d . . P A 1
H8A H 0.9433 0.2195 0.1983 0.042 Uiso 0.728(5) 1 calc R U P A 1
H8B H 0.9733 0.1207 0.1204 0.042 Uiso 0.728(5) 1 calc R U P A 1
C9 C 0.8737(4) 0.2293(4) 0.0754(3) 0.0603(14) Uani 1 1 d . . . . .
H9A H 0.9161 0.2892 0.0484 0.090 Uiso 0.728(5) 1 calc R U P A 1
H9B H 0.8518 0.1734 0.0244 0.090 Uiso 0.728(5) 1 calc R U P A 1
H9C H 0.8217 0.2728 0.1027 0.090 Uiso 0.728(5) 1 calc R U P A 1
H9B1 H 0.8376 0.2999 0.0525 0.090 Uiso 0.272(5) 1 calc R U P A 2
H9B2 H 0.9341 0.2576 0.0981 0.090 Uiso 0.272(5) 1 calc R U P A 2
H9B3 H 0.8808 0.1705 0.0225 0.090 Uiso 0.272(5) 1 calc R U P A 2
C8B C 0.8276(9) 0.1702(11) 0.1539(8) 0.029(3) Uani 0.272(5) 1 d . . P A 2
H8B1 H 0.7659 0.1470 0.1292 0.035 Uiso 0.272(5) 1 calc R U P A 2
H8B2 H 0.8189 0.2336 0.2042 0.035 Uiso 0.272(5) 1 calc R U P A 2
C12 C 0.2232(3) 0.0636(4) 0.3803(3) 0.0373(9) Uani 1 1 d . . . . .
C14 C 0.2019(3) 0.1667(3) 0.2045(3) 0.0375(9) Uani 1 1 d . . . . .
C15 C 0.3619(3) -0.1055(4) 0.0756(3) 0.0394(9) Uani 1 1 d . . . . .
C16 C 0.5193(3) 0.0075(4) 0.1380(3) 0.0462(10) Uani 1 1 d . . . . .
N15 N 0.8670(2) 0.0598(3) 0.2032(2) 0.0307(7) Uani 1 1 d . . . . .
O1 O 0.1937(2) 0.0719(3) 0.45591(19) 0.0524(8) Uani 1 1 d . . . . .
O3 O 0.1543(2) 0.2347(3) 0.1639(2) 0.0564(8) Uani 1 1 d . . . . .
O4 O 0.3379(2) -0.1858(3) 0.0280(2) 0.0567(8) Uani 1 1 d . . . . .
O5 O 0.5968(2) 0.0048(4) 0.1292(2) 0.0659(10) Uani 1 1 d . . . . .
S1 S 0.36265(6) -0.10962(9) 0.27649(6) 0.0353(2) Uani 1 1 d . . . . .
S2 S 0.39390(7) 0.16755(10) 0.26560(8) 0.0463(3) Uani 1 1 d . . . . .
Fe1 Fe 0.39853(4) 0.01688(5) 0.15280(4) 0.03458(17) Uani 1 1 d . . . . .
Fe2 Fe 0.26724(3) 0.05195(5) 0.26241(3) 0.02846(16) Uani 1 1 d . . . . .
N1 N 0.5078(3) -0.0044(5) 0.3751(3) 0.0777(14) Uani 1 1 d . . . . .
H1 H 0.5668 -0.0200 0.3752 0.093 Uiso 1 1 calc R U . . .
C11 C 0.4462(3) -0.0928(5) 0.3777(3) 0.0532(12) Uani 1 1 d . . . . .
H11A H 0.4113 -0.0815 0.4373 0.064 Uiso 1 1 calc R U . . .
H11B H 0.4794 -0.1719 0.3844 0.064 Uiso 1 1 calc R U . . .
C10 C 0.4724(3) 0.1191(6) 0.3721(4) 0.082(2) Uani 1 1 d . . . . .
H10A H 0.5253 0.1760 0.3740 0.099 Uiso 1 1 calc R U . . .
H10B H 0.4385 0.1326 0.4321 0.099 Uiso 1 1 calc R U . . .

loop_
_atom_site_aniso_label
_atom_site_aniso_U_11
_atom_site_aniso_U_22
_atom_site_aniso_U_33
_atom_site_aniso_U_23
_atom_site_aniso_U_13
_atom_site_aniso_U_12
C2 0.043(3) 0.058(3) 0.044(2) -0.004(2) 0.008(2) -0.005(2)
O2 0.076(3) 0.067(2) 0.063(2) 0.0137(18) 0.0065(18) -0.0013(19)
C13 0.027(2) 0.0304(17) 0.0276(18) -0.0005(14) 0.0000(15) 0.0079(15)
N2 0.0293(18) 0.0331(16) 0.0427(18) -0.0056(13) -0.0129(14) 0.0049(14)
C1 0.026(3) 0.037(3) 0.032(3) 0.003(2) -0.008(2) 0.006(2)
C7 0.041(4) 0.047(6) 0.030(5) 0.003(4) -0.005(4) 0.000(5)
C1B 0.010(6) 0.033(6) 0.024(7) -0.003(5) -0.004(5) -0.002(5)
C7B 0.015(8) 0.055(16) 0.030(10) 0.012(11) -0.009(6) 0.005(11)
C3 0.023(3) 0.037(3) 0.045(3) -0.009(2) -0.005(2) 0.005(2)
C4 0.028(3) 0.056(4) 0.047(4) -0.002(3) 0.004(3) 0.007(3)
C3B 0.015(7) 0.024(7) 0.041(8) -0.005(5) 0.002(6) 0.002(5)
C4B 0.027(8) 0.034(8) 0.036(8) 0.007(6) 0.006(6) 0.011(6)
C6 0.028(3) 0.038(3) 0.038(3) -0.005(2) -0.006(2) -0.004(2)
C5 0.038(4) 0.050(3) 0.039(3) -0.011(3) 0.004(3) 0.000(3)
C6B 0.036(9) 0.033(7) 0.031(7) -0.003(5) 0.005(6) 0.009(6)
C5B 0.057(13) 0.044(9) 0.027(8) -0.013(7) -0.004(8) 0.006(9)
C8 0.041(3) 0.040(3) 0.025(3) -0.002(2) -0.004(2) -0.011(2)
C9 0.101(4) 0.044(2) 0.036(2) -0.0009(19) 0.002(2) -0.013(3)
C8B 0.031(8) 0.035(7) 0.021(6) 0.004(5) -0.010(5) -0.002(6)
C12 0.028(2) 0.050(2) 0.034(2) -0.0118(17) 0.0007(16) -0.0082(17)
C14 0.037(2) 0.0340(19) 0.042(2) -0.0147(17) 0.0019(17) -0.0008(18)
C15 0.033(2) 0.057(2) 0.0285(19) -0.0055(18) -0.0039(16) 0.0111(19)
C16 0.036(3) 0.081(3) 0.022(2) -0.0030(18) 0.0006(17) 0.001(2)
N15 0.0216(16) 0.0285(14) 0.0415(17) 0.0026(12) -0.0059(13) -0.0016(12)
O1 0.0414(18) 0.083(2) 0.0327(16) -0.0135(14) 0.0086(13) -0.0104(16)
O3 0.061(2) 0.0341(15) 0.073(2) -0.0075(14) -0.0147(17) 0.0075(15)
O4 0.066(2) 0.0604(19) 0.0427(17) -0.0212(15) -0.0176(15) 0.0144(17)
O5 0.0299(18) 0.133(3) 0.0351(17) -0.0009(17) 0.0042(13) 0.0021(19)
S1 0.0266(5) 0.0534(6) 0.0256(5) -0.0036(4) -0.0068(4) 0.0052(4)
S2 0.0326(6) 0.0592(6) 0.0476(6) -0.0233(5) 0.0076(4) -0.0162(5)
Fe1 0.0263(3) 0.0523(3) 0.0253(3) -0.0090(2) 0.0034(2) -0.0027(2)
Fe2 0.0227(3) 0.0389(3) 0.0238(3) -0.0081(2) 0.0004(2) -0.0028(2)
N1 0.057(3) 0.111(4) 0.065(3) 0.018(3) -0.023(2) -0.017(3)
C11 0.033(2) 0.088(3) 0.038(2) -0.014(2) -0.0156(19) 0.010(2)
C10 0.028(2) 0.129(5) 0.088(4) -0.091(4) -0.032(2) 0.026(3)

loop_
_atom_type_symbol
_atom_type_description
_atom_type_scat_dispersion_real
_atom_type_scat_dispersion_imag
_atom_type_scat_source
C C 0.0033 0.0016 'International Tables Vol C Tables 4.2.6.8 and 6.1.1.4'
H H 0.0000 0.0000 'International Tables Vol C Tables 4.2.6.8 and 6.1.1.4'
N N 0.0061 0.0033 'International Tables Vol C Tables 4.2.6.8 and 6.1.1.4'
O O 0.0106 0.0060 'International Tables Vol C Tables 4.2.6.8 and 6.1.1.4'
S S 0.1246 0.1234 'International Tables Vol C Tables 4.2.6.8 and 6.1.1.4'
Fe Fe 0.3463 0.8444 'International Tables Vol C Tables 4.2.6.8 and 6.1.1.4'

loop_
_geom_angle_atom_site_label_1
_geom_angle_atom_site_label_2
_geom_angle_atom_site_label_3
_geom_angle
O2 C2 Fe1 177.8(4)
N2 C13 Fe2 176.0(3)
N15 C1 C7 113.2(5)
N15 C1 H1A 108.9
C7 C1 H1A 108.9
N15 C1 H1B 108.9
C7 C1 H1B 108.9
H1A C1 H1B 107.7
C1 C7 H7A 109.5
C1 C7 H7B 109.5
H7A C7 H7B 109.5
C1 C7 H7C 109.5
H7A C7 H7C 109.5
H7B C7 H7C 109.5
C7B C1B N15 116.6(14)
C7B C1B H1B1 108.1
N15 C1B H1B1 108.1
C7B C1B H1B2 108.1
N15 C1B H1B2 108.1
H1B1 C1B H1B2 107.3
C1B C7B H7B1 109.5
C1B C7B H7B2 109.5
H7B1 C7B H7B2 109.5
C1B C7B H7B3 109.5
H7B1 C7B H7B3 109.5
H7B2 C7B H7B3 109.5
N15 C3 C4 114.4(4)
N15 C3 H3A 108.7
C4 C3 H3A 108.7
N15 C3 H3B 108.7
C4 C3 H3B 108.7
H3A C3 H3B 107.6
C3 C4 H4A 109.5
C3 C4 H4B 109.5
H4A C4 H4B 109.5
C3 C4 H4C 109.5
H4A C4 H4C 109.5
H4B C4 H4C 109.5
C4B C3B N15 119.6(10)
C4B C3B H3B1 107.4
N15 C3B H3B1 107.4
C4B C3B H3B2 107.4
N15 C3B H3B2 107.4
H3B1 C3B H3B2 106.9
C3B C4B H4B1 109.5
C3B C4B H4B2 109.5
H4B1 C4B H4B2 109.5
C3B C4B H4B3 109.5
H4B1 C4B H4B3 109.5
H4B2 C4B H4B3 109.5
C5 C6 N15 117.5(4)
C5 C6 H6A 107.9
N15 C6 H6A 107.9
C5 C6 H6B 107.9
N15 C6 H6B 107.9
H6A C6 H6B 107.2
C6 C5 H5A 109.5
C6 C5 H5B 109.5
H5A C5 H5B 109.5
C6 C5 H5C 109.5
H5A C5 H5C 109.5
H5B C5 H5C 109.5
N15 C6B C5B 113.4(13)
N15 C6B H6B1 108.9
C5B C6B H6B1 108.9
N15 C6B H6B2 108.9
C5B C6B H6B2 108.9
H6B1 C6B H6B2 107.7
C6B C5B H5B1 109.5
C6B C5B H5B2 109.5
H5B1 C5B H5B2 109.5
C6B C5B H5B3 109.5
H5B1 C5B H5B3 109.5
H5B2 C5B H5B3 109.5
C9 C8 N15 119.3(4)
C9 C8 H8A 107.5
N15 C8 H8A 107.5
C9 C8 H8B 107.5
N15 C8 H8B 107.5
H8A C8 H8B 107.0
C8 C9 H9A 109.5
C8 C9 H9B 109.5
H9A C9 H9B 109.5
C8 C9 H9C 109.5
H9A C9 H9C 109.5
H9B C9 H9C 109.5
C8B C9 H9B1 109.5
C8B C9 H9B2 109.5
H9B1 C9 H9B2 109.5
C8B C9 H9B3 109.5
H9B1 C9 H9B3 109.5
H9B2 C9 H9B3 109.5
C9 C8B N15 121.3(9)
C9 C8B H8B1 107.0
N15 C8B H8B1 107.0
C9 C8B H8B2 107.0
N15 C8B H8B2 107.0
H8B1 C8B H8B2 106.7
O1 C12 Fe2 179.1(4)
O3 C14 Fe2 174.5(3)
O4 C15 Fe1 178.2(4)
O5 C16 Fe1 178.1(5)
C3 N15 C1 115.1(4)
C6B N15 C8B 122.8(8)
C3 N15 C8 110.6(3)
C1 N15 C8 108.4(3)
C3 N15 C6 108.2(3)
C1 N15 C6 106.9(3)
C8 N15 C6 107.3(3)
C6B N15 C1B 110.7(8)
C8B N15 C1B 105.3(7)
C6B N15 C3B 110.6(8)
C8B N15 C3B 105.4(7)
C1B N15 C3B 99.4(6)
C11 S1 Fe2 112.75(16)
C11 S1 Fe1 110.63(17)
Fe2 S1 Fe1 67.45(3)
C10 S2 Fe2 109.9(2)
C10 S2 Fe1 107.71(14)
Fe2 S2 Fe1 67.67(3)
C2 Fe1 C15 92.76(19)
C2 Fe1 C16 102.4(2)
C15 Fe1 C16 99.88(19)
C2 Fe1 S2 86.75(14)
C15 Fe1 S2 160.12(13)
C16 Fe1 S2 99.64(14)
C2 Fe1 S1 149.81(14)
C15 Fe1 S1 85.98(13)
C16 Fe1 S1 107.49(14)
S2 Fe1 S1 84.56(4)
C2 Fe1 Fe2 95.70(14)
C15 Fe1 Fe2 104.72(13)
C16 Fe1 Fe2 148.55(12)
S2 Fe1 Fe2 55.65(3)
S1 Fe1 Fe2 55.89(3)
C14 Fe2 C12 99.43(18)
C14 Fe2 C13 84.10(15)
C12 Fe2 C13 99.32(16)
C14 Fe2 S2 92.97(13)
C12 Fe2 S2 105.16(12)
C13 Fe2 S2 155.49(11)
C14 Fe2 S1 157.69(12)
C12 Fe2 S1 102.43(14)
C13 Fe2 S1 87.97(10)
S2 Fe2 S1 85.66(4)
C14 Fe2 Fe1 104.36(13)
C12 Fe2 Fe1 150.39(13)
C13 Fe2 Fe1 100.41(10)
S2 Fe2 Fe1 56.68(3)
S1 Fe2 Fe1 56.66(3)
C11 N1 C10 115.8(5)
C11 N1 H1 122.1
C10 N1 H1 122.1
N1 C11 S1 119.4(4)
N1 C11 H11A 107.5
S1 C11 H11A 107.5
N1 C11 H11B 107.5
S1 C11 H11B 107.5
H11A C11 H11B 107.0
N1 C10 S2 119.1(3)
N1 C10 H10A 107.6
S2 C10 H10A 107.6
N1 C10 H10B 107.6
S2 C10 H10B 107.6
H10A C10 H10B 107.0

loop_
_geom_bond_atom_site_label_1
_geom_bond_atom_site_label_2
_geom_bond_distance
C2 O2 1.151(5)
C2 Fe1 1.773(5)
C13 N2 1.156(4)
C13 Fe2 1.917(4)
C1 N15 1.488(5)
C1 C7 1.497(13)
C1 H1A 0.9900
C1 H1B 0.9900
C7 H7A 0.9800
C7 H7B 0.9800
C7 H7C 0.9800
C1B C7B 1.54(2)
C1B N15 1.629(11)
C1B H1B1 0.9900
C1B H1B2 0.9900
C7B H7B1 0.9800
C7B H7B2 0.9800
C7B H7B3 0.9800
C3 N15 1.473(6)
C3 C4 1.509(8)
C3 H3A 0.9900
C3 H3B 0.9900
C4 H4A 0.9800
C4 H4B 0.9800
C4 H4C 0.9800
C3B C4B 1.519(18)
C3B N15 1.631(15)
C3B H3B1 0.9900
C3B H3B2 0.9900
C4B H4B1 0.9800
C4B H4B2 0.9800
C4B H4B3 0.9800
C6 C5 1.515(8)
C6 N15 1.576(6)
C6 H6A 0.9900
C6 H6B 0.9900
C5 H5A 0.9800
C5 H5B 0.9800
C5 H5C 0.9800
C6B N15 1.395(13)
C6B C5B 1.49(2)
C6B H6B1 0.9900
C6B H6B2 0.9900
C5B H5B1 0.9800
C5B H5B2 0.9800
C5B H5B3 0.9800
C8 C9 1.425(6)
C8 N15 1.538(6)
C8 H8A 0.9900
C8 H8B 0.9900
C9 C8B 1.444(13)
C9 H9A 0.9800
C9 H9B 0.9800
C9 H9C 0.9800
C9 H9B1 0.9800
C9 H9B2 0.9800
C9 H9B3 0.9800
C8B N15 1.489(12)
C8B H8B1 0.9900
C8B H8B2 0.9900
C12 O1 1.147(4)
C12 Fe2 1.775(4)
C14 O3 1.152(5)
C14 Fe2 1.753(4)
C15 O4 1.143(5)
C15 Fe1 1.780(4)
C16 O5 1.143(5)
C16 Fe1 1.787(4)
S1 C11 1.846(4)
S1 Fe2 2.2481(11)
S1 Fe1 2.2684(11)
S2 C10 1.921(5)
S2 Fe2 2.2383(11)
S2 Fe1 2.2652(11)
Fe1 Fe2 2.5076(7)
N1 C11 1.318(6)
N1 C10 1.439(7)
N1 H1 0.8800
C11 H11A 0.9900
C11 H11B 0.9900
C10 H10A 0.9900
C10 H10B 0.9900
